data_7055908
loop_
_publ_author_name
'Li, Zhong-Yi'
'Cao, Yuan-Qing'
'Zhang, Xiang-Ming'
'Xu, Ya-Lan'
'Cao, Guang-Xiu'
'Zhang, Fu-Li'
'Li, Su-Zhi'
'Zhang, Fu-Qiang'
'Zhai, Bin'

_publ_section_title
;
 Linking cobalt--water chains with cis-1,4-cyclohexanedicarboxylate
 bridges to form a 2D network exhibiting spin-canted antiferromagnetism
;
_journal_issue 2
_journal_name_full 'New J. Chem.'
_journal_page_first 457
_journal_paper_doi 10.1039/C6NJ03278H
_journal_volume 41
_journal_year 2017
_chemical_formula_sum 'C8 H20 Co O9'
_chemical_formula_weight 319.17
_space_group_crystal_system monoclinic
_space_group_IT_number 14
_space_group_name_Hall '-P 2ybc'
_space_group_name_H-M_alt 'P 1 21/c 1'
_symmetry_space_group_name_Hall '-P 2ybc'
_symmetry_space_group_name_H-M 'P 1 21/c 1'
_atom_sites_solution_hydrogens mixed
_audit_creation_method SHELXL-2016/6
_audit_update_record
;
2016-12-01 deposited with the CCDC.
2016-12-16 downloaded from the CCDC.
;
_cell_angle_alpha 90
_cell_angle_beta 93.423(2)
_cell_angle_gamma 90
_cell_formula_units_Z 4
_cell_length_a 9.8852(5)
_cell_length_b 16.8825(9)
_cell_length_c 8.1720(4)
_cell_measurement_reflns_used 9988
_cell_measurement_temperature 296(2)
_cell_measurement_theta_max 27.56
_cell_measurement_theta_min 3.18
_cell_volume 1361.37(12)
_computing_cell_refinement 'Bruker SAINT'
_computing_data_collection 'Bruker APEX2'
_computing_data_reduction 'Bruker SAINT'
_computing_molecular_graphics 'Bruker SHELXTL'
_computing_publication_material 'Bruker SHELXTL'
_computing_structure_refinement 'SHELXL-2016/6 (Sheldrick, 2016)'
_computing_structure_solution 'SHELXT 2014/4 (Sheldrick, 2014)'
_diffrn_ambient_temperature 296(2)
_diffrn_measured_fraction_theta_full 0.992
_diffrn_measured_fraction_theta_max 0.992
_diffrn_measurement_device_type 'Bruker APEX-II CCD'
_diffrn_measurement_method '\f and \w scans'
_diffrn_radiation_type MoK\a
_diffrn_radiation_wavelength 0.71073
_diffrn_reflns_av_R_equivalents 0.0523
_diffrn_reflns_av_unetI/netI 0.0274
_diffrn_reflns_Laue_measured_fraction_full 0.992
_diffrn_reflns_Laue_measured_fraction_max 0.992
_diffrn_reflns_limit_h_max 11
_diffrn_reflns_limit_h_min -11
_diffrn_reflns_limit_k_max 20
_diffrn_reflns_limit_k_min -20
_diffrn_reflns_limit_l_max 9
_diffrn_reflns_limit_l_min -8
_diffrn_reflns_number 19349
_diffrn_reflns_point_group_measured_fraction_full 0.992
_diffrn_reflns_point_group_measured_fraction_max 0.992
_diffrn_reflns_theta_full 24.994
_diffrn_reflns_theta_max 24.994
_diffrn_reflns_theta_min 3.176
_exptl_absorpt_coefficient_mu 1.295
_exptl_absorpt_correction_T_max 0.7456
_exptl_absorpt_correction_T_min 0.6467
_exptl_absorpt_correction_type multi-scan
_exptl_absorpt_process_details 'SADABS (Sheldrick,1996)'
_exptl_crystal_colour red
_exptl_crystal_density_diffrn 1.557
_exptl_crystal_description block
_exptl_crystal_F_000 668
_exptl_crystal_size_max 0.32
_exptl_crystal_size_mid 0.18
_exptl_crystal_size_min 0.11
_refine_diff_density_max 1.244
_refine_diff_density_min -1.104
_refine_diff_density_rms 0.130
_refine_ls_extinction_method none
_refine_ls_goodness_of_fit_ref 1.058
_refine_ls_hydrogen_treatment mixed
_refine_ls_matrix_type full
_refine_ls_number_parameters 205
_refine_ls_number_reflns 2376
_refine_ls_number_restraints 9
_refine_ls_restrained_S_all 1.055
_refine_ls_R_factor_all 0.0815
_refine_ls_R_factor_gt 0.0676
_refine_ls_shift/su_max 0.001
_refine_ls_shift/su_mean 0.000
_refine_ls_structure_factor_coef Fsqd
_refine_ls_weighting_details 'w=1/[\s^2^(Fo^2^)+(0.0947P)^2^+11.0356P] where P=(Fo^2^+2Fc^2^)/3'
_refine_ls_weighting_scheme calc
_refine_ls_wR_factor_gt 0.1911
_refine_ls_wR_factor_ref 0.1984
_reflns_Friedel_coverage 0.000
_reflns_number_gt 1915
_reflns_number_total 2376
_reflns_threshold_expression 'I > 2\s(I)'
_cod_data_source_file c6nj03278h2.cif
_cod_data_source_block 1a_a
_cod_depositor_comments
;
The following automatic conversions were performed:

'_exptl_absorpt_correction_type' value 'multi scan' changed to
'multi-scan' according to
/usr/data/users/saulius/crontab/automatic-downloads/rss-feeds/RSC/lib/dictionaries/cif_core.dic
dictionary named 'cif_core.dic' version 2.4.2 from 2011-04-26.

Automatic conversion script
Id: cif_fix_values 4268 2015-11-12 08:31:59Z antanas 

 Adding full bibliography for 7055908.cif.
;
_cod_database_code 7055908
_shelx_shelxl_version_number 2016/6
_shelx_space_group_comment
;
The symmetry employed for this shelxl refinement is uniquely defined
by the following loop, which should always be used as a source of
symmetry information in preference to the above space-group names.
They are only intended as comments.
;

loop_
_space_group_symop_operation_xyz
'x, y, z'
'-x, y+1/2, -z+1/2'
'-x, -y, -z'
'x, -y-1/2, z-1/2'

loop_
_atom_site_label
_atom_site_type_symbol
_atom_site_fract_x
_atom_site_fract_y
_atom_site_fract_z
_atom_site_U_iso_or_equiv
_atom_site_adp_type
_atom_site_occupancy
_atom_site_site_symmetry_order
_atom_site_calc_flag
_atom_site_refinement_flags_posn
_atom_site_refinement_flags_adp
_atom_site_refinement_flags_occupancy
_atom_site_disorder_assembly
_atom_site_disorder_group
Co1 Co 0.72031(8) 0.74864(5) 0.53045(9) 0.0176(3) Uani 1 1 d . . . . .
C1 C 0.4876(6) 0.8654(4) 0.5157(7) 0.0208(12) Uani 1 1 d . . . . .
O1 O 0.5710(4) 0.8235(3) 0.4386(5) 0.0295(10) Uani 1 1 d . . . . .
O2 O 0.4951(5) 0.8747(3) 0.6650(5) 0.0352(12) Uani 1 1 d . . . . .
C2 C 0.3768(6) 0.9042(4) 0.4050(8) 0.0277(14) Uani 1 1 d . . . . .
H2 H 0.423901 0.931473 0.319119 0.033 Uiso 1 1 calc R U . . .
O3 O -0.1288(4) 0.8218(3) 0.4573(5) 0.0299(11) Uani 1 1 d . . . . .
C3 C 0.2839(7) 0.8428(5) 0.3157(8) 0.0348(16) Uani 1 1 d . . . . .
H3A H 0.244559 0.866288 0.215458 0.042 Uiso 1 1 calc R U . . .
H3B H 0.338211 0.797888 0.285446 0.042 Uiso 1 1 calc R U . . .
O6 O 0.7181(4) 0.6980(3) 0.2844(5) 0.0212(9) Uani 1 1 d D . . . .
H6D H 0.656(5) 0.667(3) 0.248(8) 0.025 Uiso 1 1 d D U . . .
H6C H 0.793(4) 0.675(4) 0.272(8) 0.025 Uiso 1 1 d D U . . .
C6 C 0.1779(6) 0.9379(4) 0.5824(9) 0.0316(15) Uani 1 1 d . . . . .
H6A H 0.125637 0.982514 0.618609 0.038 Uiso 1 1 calc R U . . .
H6B H 0.212683 0.909123 0.678692 0.038 Uiso 1 1 calc R U . . .
O5 O 0.5794(6) 0.6723(3) 0.6116(6) 0.0439(14) Uani 1 1 d D . . . .
H5D H 0.507(5) 0.654(5) 0.564(10) 0.053 Uiso 1 1 d D U . . .
H5C H 0.562(9) 0.674(5) 0.712(4) 0.053 Uiso 1 1 d D U . . .
C5 C 0.1695(6) 0.8133(4) 0.4184(9) 0.0314(15) Uani 1 1 d . . . . .
H5A H 0.111165 0.777647 0.353408 0.038 Uiso 1 1 calc R U . . .
H5B H 0.207460 0.784424 0.512844 0.038 Uiso 1 1 calc R U . . .
O4 O -0.0534(5) 0.8659(3) 0.7007(5) 0.0419(14) Uani 1 1 d . . . . .
C4 C 0.2955(6) 0.9678(4) 0.4875(9) 0.0341(16) Uani 1 1 d . . . . .
H4A H 0.356560 0.997276 0.562181 0.041 Uiso 1 1 calc R U . . .
H4B H 0.260150 1.004369 0.404016 0.041 Uiso 1 1 calc R U . . .
C8 C -0.0400(6) 0.8561(4) 0.5532(8) 0.0256(14) Uani 1 1 d . . . . .
O7 O 0.8676(6) 0.6713(4) 0.6280(6) 0.0448(14) Uani 1 1 d D . . . .
H7C H 0.952(3) 0.667(5) 0.619(9) 0.054 Uiso 1 1 d D U . . .
H7D H 0.858(7) 0.667(5) 0.730(3) 0.054 Uiso 1 1 d D U . . .
C7 C 0.0866(6) 0.8836(4) 0.4754(8) 0.0267(14) Uani 1 1 d . . . . .
H7 H 0.057260 0.913881 0.377231 0.032 Uiso 1 1 calc R U . . .
O8A O 1.0919(13) 0.5991(10) 0.4791(13) 0.041(5) Uani 0.51(3) 1 d D . P A 1
H8B H 1.086(12) 0.5486(16) 0.479(12) 0.049 Uiso 1 1 d D U . B 1
H8A H 1.047(8) 0.592(5) 0.388(6) 0.049 Uiso 1 1 d D U . C 1
O8B O 1.003(2) 0.5573(10) 0.4848(15) 0.063(8) Uani 0.49(3) 1 d . . P A 2
O9B O 0.6218(11) 0.4113(6) 0.5515(13) 0.027(2) Uiso 0.4 1 d . . P D 1
O9C O 0.7551(14) 0.5220(8) 0.4712(18) 0.025(3) Uani 0.3 1 d . . P E 2
O9A O 0.5164(15) 0.4553(8) 0.5459(17) 0.027(3) Uiso 0.3 1 d . . P F 3

loop_
_atom_site_aniso_label
_atom_site_aniso_U_11
_atom_site_aniso_U_22
_atom_site_aniso_U_33
_atom_site_aniso_U_23
_atom_site_aniso_U_13
_atom_site_aniso_U_12
Co1 0.0139(4) 0.0265(5) 0.0125(5) -0.0007(3) 0.0026(3) -0.0007(3)
C1 0.015(3) 0.025(3) 0.023(3) 0.000(2) 0.007(2) -0.002(2)
O1 0.023(2) 0.048(3) 0.018(2) 0.0015(19) 0.0033(18) 0.011(2)
O2 0.030(3) 0.055(3) 0.021(2) -0.007(2) 0.0031(19) 0.014(2)
C2 0.015(3) 0.040(4) 0.029(3) 0.003(3) 0.007(3) -0.005(3)
O3 0.022(2) 0.051(3) 0.017(2) -0.004(2) 0.0025(17) -0.013(2)
C3 0.018(3) 0.059(5) 0.028(3) -0.010(3) 0.004(3) 0.003(3)
O6 0.017(2) 0.034(2) 0.0135(19) -0.0035(17) 0.0009(16) 0.0010(18)
C6 0.017(3) 0.031(4) 0.047(4) -0.010(3) 0.008(3) 0.000(3)
O5 0.047(3) 0.066(4) 0.019(2) -0.008(2) 0.012(2) -0.036(3)
C5 0.021(3) 0.036(4) 0.037(4) -0.007(3) 0.001(3) -0.003(3)
O4 0.032(3) 0.074(4) 0.021(2) -0.012(2) 0.009(2) -0.029(3)
C4 0.020(3) 0.030(4) 0.052(4) 0.004(3) 0.001(3) -0.001(3)
C8 0.018(3) 0.033(3) 0.026(3) -0.003(3) 0.002(2) 0.000(3)
O7 0.044(3) 0.071(4) 0.019(2) 0.002(2) 0.002(2) 0.033(3)
C7 0.018(3) 0.034(4) 0.029(3) 0.000(3) 0.003(3) -0.002(3)
O8A 0.029(7) 0.066(10) 0.027(6) -0.004(5) -0.007(4) 0.010(6)
O8B 0.097(18) 0.066(11) 0.027(6) 0.001(6) 0.007(7) 0.041(11)
O9C 0.022(7) 0.014(7) 0.038(8) 0.004(6) -0.002(6) 0.005(5)

loop_
_atom_type_symbol
_atom_type_description
_atom_type_scat_dispersion_real
_atom_type_scat_dispersion_imag
_atom_type_scat_source
C C 0.0033 0.0016 'International Tables Vol C Tables 4.2.6.8 and 6.1.1.4'
H H 0.0000 0.0000 'International Tables Vol C Tables 4.2.6.8 and 6.1.1.4'
O O 0.0106 0.0060 'International Tables Vol C Tables 4.2.6.8 and 6.1.1.4'
Co Co 0.3494 0.9721 'International Tables Vol C Tables 4.2.6.8 and 6.1.1.4'

loop_
_geom_angle_atom_site_label_1
_geom_angle_atom_site_label_2
_geom_angle_atom_site_label_3
_geom_angle
_geom_angle_site_symmetry_1
_geom_angle_site_symmetry_3
O5 Co1 O1 91.0(2) . .
O5 Co1 O3 176.5(2) . 1_655
O1 Co1 O3 92.40(19) . 1_655
O5 Co1 O7 87.4(3) . .
O1 Co1 O7 178.3(2) . .
O3 Co1 O7 89.2(2) 1_655 .
O5 Co1 O6 94.72(18) . .
O1 Co1 O6 86.41(16) . .
O3 Co1 O6 86.27(16) 1_655 .
O7 Co1 O6 94.33(18) . .
O5 Co1 O6 84.82(17) . 4_576
O1 Co1 O6 92.51(16) . 4_576
O3 Co1 O6 94.25(16) 1_655 4_576
O7 Co1 O6 86.74(18) . 4_576
O6 Co1 O6 178.8(2) . 4_576
O2 C1 O1 123.9(6) . .
O2 C1 C2 122.2(5) . .
O1 C1 C2 113.9(5) . .
C1 O1 Co1 129.1(4) . .
C4 C2 C1 114.8(5) . .
C4 C2 C3 111.6(5) . .
C1 C2 C3 112.3(6) . .
C4 C2 H2 105.8 . .
C1 C2 H2 105.8 . .
C3 C2 H2 105.8 . .
C8 O3 Co1 125.3(4) . 1_455
C5 C3 C2 113.5(5) . .
C5 C3 H3A 108.9 . .
C2 C3 H3A 108.9 . .
C5 C3 H3B 108.9 . .
C2 C3 H3B 108.9 . .
H3A C3 H3B 107.7 . .
Co1 O6 Co1 133.5(2) . 4_575
Co1 O6 H6D 122(5) . .
Co1 O6 H6D 89(5) 4_575 .
Co1 O6 H6C 109(5) . .
Co1 O6 H6C 91(5) 4_575 .
H6D O6 H6C 107(7) . .
C4 C6 C7 110.6(6) . .
C4 C6 H6A 109.5 . .
C7 C6 H6A 109.5 . .
C4 C6 H6B 109.5 . .
C7 C6 H6B 109.5 . .
H6A C6 H6B 108.1 . .
Co1 O5 H5D 131(6) . .
Co1 O5 H5C 118(6) . .
H5D O5 H5C 104(8) . .
C7 C5 C3 110.0(6) . .
C7 C5 H5A 109.7 . .
C3 C5 H5A 109.7 . .
C7 C5 H5B 109.7 . .
C3 C5 H5B 109.7 . .
H5A C5 H5B 108.2 . .
C6 C4 C2 115.6(6) . .
C6 C4 H4A 108.4 . .
C2 C4 H4A 108.4 . .
C6 C4 H4B 108.4 . .
C2 C4 H4B 108.4 . .
H4A C4 H4B 107.5 . .
O4 C8 O3 123.4(6) . .
O4 C8 C7 120.7(6) . .
O3 C8 C7 115.9(5) . .
Co1 O7 H7C 133(6) . .
Co1 O7 H7D 108(5) . .
H7C O7 H7D 105(3) . .
C8 C7 C6 114.9(5) . .
C8 C7 C5 111.2(5) . .
C6 C7 C5 109.3(5) . .
C8 C7 H7 107.0 . .
C6 C7 H7 107.0 . .
C5 C7 H7 107.0 . .
H8B O8A H8A 79(9) . .

loop_
_geom_bond_atom_site_label_1
_geom_bond_atom_site_label_2
_geom_bond_distance
_geom_bond_site_symmetry_2
Co1 O5 2.038(5) .
Co1 O1 2.052(4) .
Co1 O3 2.053(4) 1_655
Co1 O7 2.078(5) .
Co1 O6 2.184(4) .
Co1 O6 2.264(4) 4_576
C1 O2 1.228(7) .
C1 O1 1.280(7) .
C1 C2 1.526(9) .
C2 C4 1.522(9) .
C2 C3 1.540(9) .
C2 H2 0.9800 .
O3 C8 1.279(8) .
C3 C5 1.531(9) .
C3 H3A 0.9700 .
C3 H3B 0.9700 .
O6 H6D 0.85(2) .
O6 H6C 0.85(2) .
C6 C4 1.522(9) .
C6 C7 1.524(9) .
C6 H6A 0.9700 .
C6 H6B 0.9700 .
O5 H5D 0.85(2) .
O5 H5C 0.85(2) .
C5 C7 1.530(9) .
C5 H5A 0.9700 .
C5 H5B 0.9700 .
O4 C8 1.232(8) .
C4 H4A 0.9700 .
C4 H4B 0.9700 .
C8 C7 1.511(8) .
O7 H7C 0.85(2) .
O7 H7D 0.85(2) .
C7 H7 0.9800 .
O8A H8B 0.85(2) .
O8A H8A 0.85(2) .
O9A O9A 1.71(3) 3_666
